data_7053734
loop_
_publ_author_name
'Solovyov, Andrew'
'Notestein, Justin M.'
'Durkin, Kathleen A.'
'Katz, Alexander'

_publ_section_title
;
 Graftable chiral ligands for surface organometallic materials:
 calixarenes bearing asymmetric centers directly attached to the lower rim
;
_journal_issue 8
_journal_name_full 'New Journal of Chemistry'
_journal_page_first 1314
_journal_paper_doi 10.1039/b801434p
_journal_volume 32
_journal_year 2008
_chemical_absolute_configuration syn
_chemical_formula_moiety 'C70 H79 N O4'
_chemical_formula_sum 'C70 H79 N O4'
_chemical_formula_weight 998.40
_space_group_IT_number 4
_symmetry_cell_setting monoclinic
_symmetry_Int_Tables_number 4
_symmetry_space_group_name_Hall 'P 2yb'
_symmetry_space_group_name_H-M 'P 1 21 1'
_cell_angle_alpha 90
_cell_angle_beta 105.578(2)
_cell_angle_gamma 90
_cell_formula_units_Z 2
_cell_length_a 12.305(1)
_cell_length_b 12.911(1)
_cell_length_c 19.409(2)
_cell_measurement_reflns_used 2430
_cell_measurement_temperature 163.2
_cell_measurement_theta_max 19.5
_cell_measurement_theta_min 3.0
_cell_volume 2970.2(5)
_computing_cell_refinement 'Bruker-AXS SAINT v6.40'
_computing_data_collection 'Bruker-AXS SMART v5.631'
_computing_data_reduction 'Bruker-AXS SAINT v6.40'
_computing_publication_material teXsan
_computing_structure_refinement teXsan
_computing_structure_solution SIR97
_diffrn_measured_fraction_theta_full 0.9937
_diffrn_measured_fraction_theta_max 0.9937
_diffrn_measurement_device_type 'Bruker APEX'
_diffrn_measurement_method \w-scans
_diffrn_radiation_type 'Mo K\a'
_diffrn_radiation_wavelength 0.7107
_diffrn_reflns_av_R_equivalents 0.027
_diffrn_reflns_limit_h_max 12
_diffrn_reflns_limit_h_min 0
_diffrn_reflns_limit_k_max 13
_diffrn_reflns_limit_k_min 0
_diffrn_reflns_limit_l_max 19
_diffrn_reflns_limit_l_min -19
_diffrn_reflns_number 12310
_diffrn_reflns_theta_full 21.27
_diffrn_reflns_theta_max 21.27
_diffrn_standards_number 0
_exptl_absorpt_coefficient_mu 0.068
_exptl_absorpt_correction_T_max 0.995
_exptl_absorpt_correction_T_min 0.816
_exptl_absorpt_correction_type empirical
_exptl_absorpt_process_details 'Blessing, 1995'
_exptl_crystal_colour colorless
_exptl_crystal_density_diffrn 1.116
_exptl_crystal_density_method 'not measured'
_exptl_crystal_description tabular
_exptl_crystal_F_000 1076.00
_exptl_crystal_size_max 0.200
_exptl_crystal_size_mid 0.110
_exptl_crystal_size_min 0.070
_refine_diff_density_max 0.53
_refine_diff_density_min -0.26
_refine_ls_extinction_method none
_refine_ls_goodness_of_fit_ref 3.182
_refine_ls_hydrogen_treatment constr
_refine_ls_number_parameters 427
_refine_ls_number_reflns 2890
_refine_ls_R_factor_all 0.1010
_refine_ls_R_factor_gt 0.0816
_refine_ls_shift/su_max 0.0155
_refine_ls_structure_factor_coef F
_refine_ls_weighting_details 'w = 1/[\s^2^(Fo) + 0.00022|Fo|^2^]'
_refine_ls_weighting_scheme calc
_refine_ls_wR_factor_all 0.0865
_refine_ls_wR_factor_ref 0.0847
_reflns_number_gt 2890
_reflns_number_total 3479
_reflns_threshold_expression F^2^>2.0\s(F^2^)
_cod_data_source_file b801434psup1.cif
_cod_data_source_block Solovyov_SOL150
_cod_original_cell_volume 2970.3(5)
_cod_original_sg_symbol_H-M 'P 21 '
_cod_original_formula_sum 'C70 H79 N O4 '
_cod_database_code 7053734

loop_
_symmetry_equiv_pos_as_xyz
x,y,z
-x,1/2+y,-z

loop_
_atom_site_label
_atom_site_type_symbol
_atom_site_fract_x
_atom_site_fract_y
_atom_site_fract_z
_atom_site_U_iso_or_equiv
_atom_site_adp_type
_atom_site_occupancy
_atom_site_calc_flag
_atom_site_refinement_flags
O1 O 0.2754(5) 0.2333 0.6158(3) 0.054(2) Uani 1.00 d .
O2 O 0.3272(5) 0.1321(6) 0.7461(3) 0.053(2) Uani 1.00 d .
O3 O 0.5773(5) 0.1018(6) 0.7751(3) 0.054(2) Uani 1.00 d .
O4 O 0.5381(5) 0.2270(6) 0.6620(3) 0.061(2) Uani 1.00 d .
N1 N 0.494(1) 0.593(1) 0.9037(6) 0.121(5) Uani 1.00 d .
C1 C 0.2607(7) 0.3367(8) 0.6361(4) 0.046(2) Uiso 1.00 d .
C2 C 0.3257(7) 0.4133(8) 0.6152(4) 0.052(2) Uiso 1.00 d .
C3 C 0.3079(7) 0.5152(8) 0.6348(5) 0.055(3) Uiso 1.00 d .
C4 C 0.2322(7) 0.5428(8) 0.6727(5) 0.050(2) Uiso 1.00 d .
C5 C 0.1751(7) 0.4626(8) 0.6938(5) 0.052(2) Uiso 1.00 d .
C6 C 0.1885(7) 0.3574(8) 0.6773(4) 0.048(2) Uiso 1.00 d .
C7 C 0.2112(8) 0.6553(7) 0.6873(5) 0.054(3) Uani 1.00 d .
C8 C 0.118(1) 0.6950(10) 0.6278(7) 0.126(5) Uani 1.00 d .
C9 C 0.178(1) 0.6670(10) 0.7558(7) 0.109(5) Uani 1.00 d .
C10 C 0.315(1) 0.721(1) 0.694(1) 0.154(7) Uani 1.00 d .
C11 C 0.1341(7) 0.2736(8) 0.7101(4) 0.049(2) Uiso 1.00 d .
C12 C 0.1894(9) 0.1978(8) 0.5542(5) 0.062(3) Uani 1.00 d .
C13 C 0.171(1) 0.2688(9) 0.4912(5) 0.082(4) Uani 1.00 d .
C14 C 0.2314(8) 0.0893(9) 0.5372(5) 0.062(3) Uiso 1.00 d .
C15 C 0.3438(9) 0.0663(9) 0.5550(5) 0.069(3) Uiso 1.00 d .
C16 C 0.3818(9) -0.0319(10) 0.5373(6) 0.076(3) Uiso 1.00 d .
C17 C 0.3023(8) -0.1029(8) 0.5025(5) 0.062(3) Uiso 1.00 d .
C18 C 0.3403(9) -0.2036(10) 0.4845(5) 0.074(3) Uiso 1.00 d .
C19 C 0.2598(9) -0.2712(9) 0.4460(5) 0.073(3) Uiso 1.00 d .
C20 C 0.149(1) -0.247(1) 0.4263(6) 0.088(4) Uiso 1.00 d .
C21 C 0.1067(9) -0.151(1) 0.4418(6) 0.087(4) Uiso 1.00 d .
C22 C 0.1895(8) -0.0801(9) 0.4813(5) 0.061(3) Uiso 1.00 d .
C23 C 0.1519(8) 0.0212(9) 0.5000(5) 0.068(3) Uiso 1.00 d .
C24 C 0.2967(7) 0.1831(8) 0.8008(5) 0.049(2) Uiso 1.00 d .
C25 C 0.2013(7) 0.2485(8) 0.7856(4) 0.046(2) Uiso 1.00 d .
C26 C 0.1750(7) 0.2966(8) 0.8430(5) 0.054(3) Uiso 1.00 d .
C27 C 0.2332(8) 0.2815(8) 0.9125(5) 0.055(2) Uiso 1.00 d .
C28 C 0.3246(7) 0.2112(8) 0.9251(5) 0.056(3) Uiso 1.00 d .
C29 C 0.3566(7) 0.1622(8) 0.8710(4) 0.046(2) Uiso 1.00 d .
C30 C 0.2049(9) 0.3390(10) 0.9746(6) 0.075(4) Uani 1.00 d .
C31 C 0.199(2) 0.268(2) 1.0317(9) 0.25(1) Uani 1.00 d .
C32 C 0.096(1) 0.398(1) 0.9530(7) 0.135(6) Uani 1.00 d .
C33 C 0.299(2) 0.417(2) 1.004(1) 0.22(1) Uani 1.00 d .
C34 C 0.4599(7) 0.0926(8) 0.8867(5) 0.051(2) Uiso 1.00 d .
C35 C 0.6165(7) 0.1641(8) 0.8361(5) 0.050(2) Uiso 1.00 d .
C36 C 0.5666(7) 0.1568(8) 0.8910(5) 0.053(2) Uiso 1.00 d .
C37 C 0.6097(8) 0.2150(8) 0.9519(5) 0.055(3) Uiso 1.00 d .
C38 C 0.7030(8) 0.2816(8) 0.9586(5) 0.058(3) Uiso 1.00 d .
C39 C 0.7452(7) 0.2897(9) 0.9005(5) 0.059(3) Uiso 1.00 d .
C40 C 0.7048(8) 0.2323(9) 0.8372(5) 0.056(3) Uiso 1.00 d .
C41 C 0.7533(8) 0.3422(8) 1.0273(5) 0.063(4) Uani 1.00 d .
C42 C 0.6744(9) 0.3463(9) 1.0752(6) 0.084(4) Uani 1.00 d .
C43 C 0.782(1) 0.4541(9) 1.0120(6) 0.097(4) Uani 1.00 d .
C44 C 0.8626(9) 0.288(1) 1.0680(6) 0.087(4) Uani 1.00 d .
C45 C 0.7507(8) 0.2504(8) 0.7739(5) 0.062(3) Uiso 1.00 d .
C46 C 0.6181(8) -0.0057(7) 0.7832(6) 0.064(3) Uani 1.00 d .
C47 C 0.5233(9) -0.0690(8) 0.7361(7) 0.084(4) Uani 1.00 d .
C48 C 0.7093(8) -0.016(1) 0.7372(7) 0.029(3) Uiso 0.40 d G
C49 C 0.6873(7) -0.017(1) 0.6628(7) 0.029(3) Uiso 0.40 d G
C50 C 0.7764(8) -0.016(1) 0.6311(5) 0.054(3) Uiso 0.40 d G
C51 C 0.8875(8) -0.0156(10) 0.6736(5) 0.050(3) Uiso 0.40 d G
C52 C 0.9767(9) -0.015(2) 0.6419(6) 0.070(3) Uiso 0.40 d G
C53 C 1.0878(8) -0.014(2) 0.6845(8) 0.082(3) Uiso 0.40 d G
C54 C 1.1098(7) -0.014(1) 0.7588(8) 0.082(3) Uiso 0.40 d G
C55 C 1.0207(8) -0.014(1) 0.7906(6) 0.066(3) Uiso 0.40 d G
C56 C 0.9095(8) -0.0149(9) 0.7480(5) 0.045(3) Uiso 0.40 d G
C57 C 0.8204(9) -0.015(1) 0.7798(5) 0.056(3) Uiso 0.40 d G
C58 C 0.5909(7) 0.3242(8) 0.6765(5) 0.048(2) Uiso 1.00 d .
C59 C 0.6889(7) 0.3380(8) 0.7258(5) 0.050(2) Uiso 1.00 d .
C60 C 0.7355(8) 0.4397(9) 0.7375(5) 0.060(3) Uiso 1.00 d .
C61 C 0.6806(8) 0.5214(9) 0.6940(5) 0.060(3) Uiso 1.00 d .
C62 C 0.5832(8) 0.5031(9) 0.6449(5) 0.064(3) Uiso 1.00 d .
C63 C 0.5314(7) 0.4054(8) 0.6318(5) 0.057(3) Uiso 1.00 d .
C64 C 0.7345(10) 0.6298(8) 0.7096(8) 0.086(5) Uani 1.00 d .
C65 C 0.847(1) 0.632(1) 0.6952(9) 0.147(7) Uani 1.00 d .
C66 C 0.668(1) 0.7101(10) 0.6492(8) 0.129(6) Uani 1.00 d .
C67 C 0.719(2) 0.672(1) 0.7748(7) 0.135(6) Uani 1.00 d .
C68 C 0.4207(8) 0.3904(9) 0.5811(5) 0.067(3) Uiso 1.00 d .
C69 C 0.4686(9) 0.4291(9) 0.8228(6) 0.075(4) Uani 1.00 d .
C70 C 0.4834(9) 0.520(1) 0.8700(6) 0.075(4) Uani 1.00 d .
C71 C 0.7385(6) -0.0068(8) 0.7769(5) 0.037(3) Uiso 0.60 d G
C72 C 0.8307(7) 0.0098(8) 0.8359(4) 0.052(3) Uiso 0.60 d G
C73 C 0.9396(6) 0.0125(8) 0.8271(3) 0.061(3) Uiso 0.60 d G
C74 C 0.9562(5) -0.0013(7) 0.7594(3) 0.050(3) Uiso 0.60 d G
C75 C 1.0651(5) 0.0015(9) 0.7507(4) 0.058(3) Uiso 0.60 d G
C76 C 1.0817(6) -0.012(1) 0.6829(5) 0.068(3) Uiso 0.60 d G
C77 C 0.9895(7) -0.0289(10) 0.6240(4) 0.060(3) Uiso 0.60 d G
C78 C 0.8807(7) -0.0317(9) 0.6327(3) 0.059(3) Uiso 0.60 d G
C79 C 0.8640(5) -0.0178(6) 0.7004(3) 0.040(3) Uiso 0.60 d G
C80 C 0.7552(5) -0.0206(8) 0.7091(4) 0.035(3) Uiso 0.60 d G
H1 H 0.3508 0.5688 0.6210 0.0660 Uiso 1.00 calc .
H2 H 0.1237 0.4787 0.7210 0.0622 Uiso 1.00 calc .
H3 H 0.1039 0.7654 0.6366 0.1517 Uiso 1.00 calc .
H4 H 0.1394 0.6901 0.5843 0.1517 Uiso 1.00 calc .
H5 H 0.0523 0.6551 0.6244 0.1517 Uiso 1.00 calc .
H6 H 0.1627 0.7379 0.7628 0.1305 Uiso 1.00 calc .
H7 H 0.1119 0.6271 0.7533 0.1305 Uiso 1.00 calc .
H8 H 0.2374 0.6436 0.7947 0.1305 Uiso 1.00 calc .
H9 H 0.3738 0.6970 0.7331 0.1853 Uiso 1.00 calc .
H10 H 0.3377 0.7168 0.6512 0.1853 Uiso 1.00 calc .
H11 H 0.2978 0.7911 0.7023 0.1853 Uiso 1.00 calc .
H12 H 0.0608 0.2958 0.7110 0.0587 Uiso 1.00 calc .
H13 H 0.1280 0.2129 0.6817 0.0587 Uiso 1.00 calc .
H14 H 0.1205 0.1897 0.5670 0.0750 Uiso 1.00 calc .
H15 H 0.2379 0.2738 0.4764 0.0981 Uiso 1.00 calc .
H16 H 0.1116 0.2422 0.4531 0.0981 Uiso 1.00 calc .
H17 H 0.1501 0.3355 0.5042 0.0981 Uiso 1.00 calc .
H18 H 0.3972 0.1161 0.5795 0.0831 Uiso 1.00 calc .
H19 H 0.4599 -0.0479 0.5491 0.0911 Uiso 1.00 calc .
H20 H 0.4178 -0.2221 0.4987 0.0893 Uiso 1.00 calc .
H21 H 0.2829 -0.3370 0.4331 0.0870 Uiso 1.00 calc .
H22 H 0.0976 -0.2965 0.4004 0.1052 Uiso 1.00 calc .
H23 H 0.0285 -0.1353 0.4272 0.1048 Uiso 1.00 calc .
H24 H 0.0741 0.0392 0.4867 0.0813 Uiso 1.00 calc .
H25 H 0.1126 0.3428 0.8332 0.0648 Uiso 1.00 calc .
H26 H 0.3655 0.1972 0.9731 0.0669 Uiso 1.00 calc .
H27 H 0.1840 0.3051 1.0701 0.3010 Uiso 1.00 calc .
H28 H 0.1412 0.2184 1.0141 0.3010 Uiso 1.00 calc .
H29 H 0.2696 0.2326 1.0482 0.3010 Uiso 1.00 calc .
H30 H 0.0879 0.4384 0.9924 0.1617 Uiso 1.00 calc .
H31 H 0.0971 0.4431 0.9143 0.1617 Uiso 1.00 calc .
H32 H 0.0349 0.3515 0.9387 0.1617 Uiso 1.00 calc .
H33 H 0.3682 0.3813 1.0212 0.2635 Uiso 1.00 calc .
H34 H 0.3036 0.4636 0.9673 0.2635 Uiso 1.00 calc .
H35 H 0.2823 0.4543 1.0423 0.2635 Uiso 1.00 calc .
H36 H 0.4673 0.0583 0.9311 0.0609 Uiso 1.00 calc .
H37 H 0.4511 0.0427 0.8497 0.0609 Uiso 1.00 calc .
H38 H 0.5757 0.2101 0.9903 0.0664 Uiso 1.00 calc .
H39 H 0.8054 0.3368 0.9031 0.0709 Uiso 1.00 calc .
H40 H 0.7095 0.3834 1.1177 0.1014 Uiso 1.00 calc .
H41 H 0.6065 0.3803 1.0508 0.1014 Uiso 1.00 calc .
H42 H 0.6578 0.2779 1.0872 0.1014 Uiso 1.00 calc .
H43 H 0.8144 0.4887 1.0559 0.1160 Uiso 1.00 calc .
H44 H 0.8335 0.4539 0.9835 0.1160 Uiso 1.00 calc .
H45 H 0.7146 0.4890 0.9871 0.1160 Uiso 1.00 calc .
H46 H 0.8464 0.2187 1.0783 0.1039 Uiso 1.00 calc .
H47 H 0.9145 0.2881 1.0395 0.1039 Uiso 1.00 calc .
H48 H 0.8947 0.3239 1.1115 0.1039 Uiso 1.00 calc .
H49 H 0.8283 0.2678 0.7907 0.0744 Uiso 1.00 calc .
H50 H 0.7428 0.1884 0.7466 0.0744 Uiso 1.00 calc .
H51 H 0.8029 0.4521 0.7742 0.0719 Uiso 1.00 calc .
H52 H 0.5466 0.5599 0.6171 0.0772 Uiso 1.00 calc .
H53 H 0.8969 0.5876 0.7278 0.1766 Uiso 1.00 calc .
H54 H 0.8398 0.6094 0.6476 0.1766 Uiso 1.00 calc .
H55 H 0.8754 0.7008 0.7008 0.1766 Uiso 1.00 calc .
H56 H 0.7035 0.7761 0.6577 0.1549 Uiso 1.00 calc .
H57 H 0.6703 0.6857 0.6034 0.1549 Uiso 1.00 calc .
H58 H 0.5921 0.7156 0.6510 0.1549 Uiso 1.00 calc .
H59 H 0.7567 0.6292 0.8138 0.1626 Uiso 1.00 calc .
H60 H 0.7497 0.7398 0.7817 0.1626 Uiso 1.00 calc .
H61 H 0.6409 0.6743 0.7720 0.1626 Uiso 1.00 calc .
H62 H 0.4145 0.3207 0.5650 0.0799 Uiso 1.00 calc .
H63 H 0.4141 0.4356 0.5415 0.0799 Uiso 1.00 calc .
H64 H 0.4570 -0.0604 0.7517 0.1010 Uiso 1.00 calc .
H65 H 0.5092 -0.0462 0.6880 0.1010 Uiso 1.00 calc .
H66 H 0.5441 -0.1400 0.7391 0.1010 Uiso 1.00 calc .
H67 H 0.4720 0.4501 0.7765 0.0897 Uiso 1.00 calc .
H68 H 0.3974 0.3982 0.8197 0.0897 Uiso 1.00 calc .
H69 H 0.5268 0.3804 0.8417 0.0897 Uiso 1.00 calc .

loop_
_atom_site_aniso_label
_atom_site_aniso_U_11
_atom_site_aniso_U_22
_atom_site_aniso_U_33
_atom_site_aniso_U_12
_atom_site_aniso_U_13
_atom_site_aniso_U_23
O1 0.079(4) 0.030(3) 0.054(4) 0.006(3) 0.021(4) -0.007(3)
O2 0.063(4) 0.035(3) 0.066(4) 0.003(3) 0.026(3) -0.008(3)
O3 0.062(4) 0.029(4) 0.079(4) 0.003(3) 0.031(4) 0.006(3)
O4 0.080(4) 0.022(3) 0.091(5) -0.013(3) 0.041(4) -0.008(3)
N1 0.131(10) 0.100(9) 0.12(1) 0.017(8) 0.014(8) -0.045(8)
C7 0.070(7) 0.021(5) 0.074(7) 0.010(5) 0.025(6) -0.003(5)
C8 0.19(1) 0.057(8) 0.11(1) 0.055(9) -0.01(1) -0.006(7)
C9 0.16(1) 0.053(7) 0.13(1) 0.003(8) 0.06(1) -0.029(7)
C10 0.13(1) 0.055(8) 0.32(2) -0.039(9) 0.13(1) -0.06(1)
C12 0.093(8) 0.040(6) 0.056(7) 0.002(6) 0.023(7) -0.017(5)
C13 0.118(9) 0.055(7) 0.059(7) 0.019(6) -0.000(7) -0.004(6)
C30 0.073(8) 0.090(9) 0.062(8) 0.003(7) 0.020(6) -0.022(7)
C31 0.48(4) 0.22(2) 0.13(1) 0.20(3) 0.21(2) 0.08(2)
C32 0.13(1) 0.17(2) 0.11(1) 0.05(1) 0.047(10) -0.04(1)
C33 0.19(2) 0.27(3) 0.24(2) -0.11(2) 0.13(2) -0.19(2)
C41 0.056(7) 0.047(7) 0.077(8) -0.003(5) 0.005(6) 0.004(6)
C42 0.081(8) 0.071(8) 0.096(9) -0.002(6) 0.015(7) -0.021(7)
C43 0.121(10) 0.062(8) 0.081(8) -0.007(7) -0.017(8) -0.008(7)
C44 0.080(8) 0.079(8) 0.090(8) 0.003(7) 0.003(7) 0.002(7)
C46 0.072(7) 0.006(5) 0.121(9) 0.002(5) 0.038(7) -0.003(5)
C47 0.087(8) 0.040(6) 0.14(1) -0.001(6) 0.052(8) -0.024(6)
C64 0.100(9) 0.020(6) 0.16(1) -0.014(5) 0.074(9) -0.009(7)
C65 0.16(1) 0.09(1) 0.21(2) -0.07(1) 0.10(1) -0.02(1)
C66 0.23(2) 0.040(7) 0.14(1) -0.025(10) 0.09(1) -0.009(8)
C67 0.26(2) 0.062(8) 0.094(9) -0.06(1) 0.07(1) -0.031(7)
C69 0.092(8) 0.055(7) 0.074(7) 0.014(6) 0.016(7) -0.009(6)
C70 0.067(8) 0.086(10) 0.069(8) 0.012(7) 0.015(7) 0.011(8)

loop_
_atom_type_symbol
_atom_type_description
_atom_type_scat_dispersion_real
_atom_type_scat_dispersion_imag
_atom_type_scat_source
C C 0.003 0.002
;International Tables for Crystallography
(1992, Vol. C, Tables 4.2.6.8 and 6.1.1.1)
;
O O 0.011 0.006
;International Tables for Crystallography
(1992, Vol. C, Tables 4.2.6.8 and 6.1.1.1)
;
H H 0.000 0.000
;International Tables for Crystallography
(1992, Vol. C, Table 6.1.1.2)
;
N N 0.006 0.003
;International Tables for Crystallography
(1992, Vol. C, Tables 4.2.6.8 and 6.1.1.1)
;

loop_
_geom_angle_atom_site_label_1
_geom_angle_atom_site_label_2
_geom_angle_atom_site_label_3
_geom_angle
_geom_angle_publ_flag
C1 O1 C12 114.2(5) ?
C35 O3 C46 114.9(7) ?
O1 C1 C2 117.4(8) ?
O1 C1 C6 119.7(8) ?
C2 C1 C6 122.8(9) ?
C1 C2 C3 116.2(9) ?
C1 C2 C68 123.8(10) ?
C3 C2 C68 119.6(9) ?
C2 C3 C4 124.3(10) ?
C3 C4 C5 115.9(10) ?
C3 C4 C7 121.3(9) ?
C5 C4 C7 122.7(9) ?
C4 C5 C6 123.8(9) ?
C1 C6 C5 116.8(9) ?
C1 C6 C11 122.7(9) ?
C5 C6 C11 120.2(9) ?
C4 C7 C8 108.7(8) ?
C4 C7 C9 111.3(9) ?
C4 C7 C10 112.0(9) ?
C8 C7 C9 108(1) ?
C8 C7 C10 109(1) ?
C9 C7 C10 106(1) ?
C6 C11 C25 112.0(7) ?
O1 C12 C13 113.6(8) ?
O1 C12 C14 104.5(7) ?
C13 C12 C14 111.4(9) ?
C12 C14 C15 120.9(9) ?
C12 C14 C23 117.3(9) ?
C15 C14 C23 121(1) ?
C14 C15 C16 120.5(10) ?
C15 C16 C17 118.4(10) ?
C16 C17 C18 118.8(9) ?
C16 C17 C22 122(1) ?
C18 C17 C22 119.0(9) ?
C17 C18 C19 117.7(9) ?
C18 C19 C20 121(1) ?
C19 C20 C21 123(1) ?
C20 C21 C22 115.2(10) ?
C17 C22 C21 122(1) ?
C17 C22 C23 118.7(9) ?
C21 C22 C23 118.7(9) ?
C14 C23 C22 118.4(9) ?
O2 C24 C25 120.4(7) ?
O2 C24 C29 118.5(8) ?
C25 C24 C29 120.9(9) ?
C11 C25 C24 122.6(8) ?
C11 C25 C26 119.8(8) ?
C24 C25 C26 117.4(7) ?
C25 C26 C27 123.9(9) ?
C26 C27 C28 116.4(9) ?
C26 C27 C30 122.7(9) ?
C28 C27 C30 120.9(8) ?
C27 C28 C29 122.8(8) ?
C24 C29 C28 118.4(8) ?
C24 C29 C34 120.4(8) ?
C28 C29 C34 121.0(7) ?
C27 C30 C31 111(1) ?
C27 C30 C32 113.7(9) ?
C27 C30 C33 107(1) ?
C31 C30 C32 108(1) ?
C31 C30 C33 108(1) ?
C32 C30 C33 107(1) ?
C29 C34 C36 110.4(8) ?
O3 C35 C36 119.5(8) ?
O3 C35 C40 117.6(9) ?
C36 C35 C40 122.9(9) ?
C34 C36 C35 123.4(8) ?
C34 C36 C37 117.8(9) ?
C35 C36 C37 118.6(9) ?
C36 C37 C38 121.8(9) ?
C37 C38 C39 116.8(9) ?
C37 C38 C41 121.4(9) ?
C39 C38 C41 121.7(9) ?
C38 C39 C40 123.9(9) ?
C35 C40 C39 115.9(9) ?
C35 C40 C45 123.3(8) ?
C39 C40 C45 120.7(9) ?
C38 C41 C42 112.2(8) ?
C38 C41 C43 111.9(9) ?
C38 C41 C44 108.1(9) ?
C42 C41 C43 107.6(10) ?
C42 C41 C44 108.5(9) ?
C43 C41 C44 108.4(9) ?
C40 C45 C59 112.3(8) ?
O3 C46 C47 105.1(7) ?
O3 C46 C48 106.7(9) ?
O3 C46 C71 108.2(8) ?
C47 C46 C48 99.1(9) ?
C47 C46 C71 123.8(10) ?
C48 C46 C71 28.1(5) ?
O4 C58 C59 122.9(8) ?
O4 C58 C63 113.5(7) ?
C59 C58 C63 123.6(9) ?
C45 C59 C58 122.9(9) ?
C45 C59 C60 118.1(7) ?
C58 C59 C60 119.0(9) ?
C59 C60 C61 119.1(8) ?
C60 C61 C62 119.4(10) ?
C60 C61 C64 116.7(8) ?
C62 C61 C64 123.8(10) ?
C61 C62 C63 124.4(10) ?
C58 C63 C62 114.5(7) ?
C58 C63 C68 122.9(9) ?
C62 C63 C68 122.4(9) ?
C61 C64 C65 110(1) ?
C61 C64 C66 109.5(9) ?
C61 C64 C67 111(1) ?
C65 C64 C66 99(1) ?
C65 C64 C67 120(1) ?
C66 C64 C67 103(1) ?
C2 C68 C63 111.5(8) ?
N1 C70 C69 176(1) ?
C50 C51 C56 120.0(9) ?
C50 C51 C52 120.0(9) ?
C56 C51 C52 120.0(8) ?
C51 C50 C49 120.0(9) ?
C50 C49 C48 120.0(8) ?
C46 C48 C49 127.0(8) ?
C46 C48 C57 112(1) ?
C49 C48 C57 120(1) ?
C48 C57 C56 120.0(9) ?
C51 C56 C57 120.0(8) ?
C51 C56 C55 120.0(10) ?
C57 C56 C55 120.0(9) ?
C51 C52 C53 120(1) ?
C52 C53 C54 120(1) ?
C53 C54 C55 120.0(9) ?
C56 C55 C54 119(1) ?
C73 C74 C79 120.0(6) ?
C73 C74 C75 120.0(6) ?
C79 C74 C75 120.0(6) ?
C74 C73 C72 120.0(6) ?
C73 C72 C71 120.0(7) ?
C46 C71 C72 121.9(8) ?
C46 C71 C80 118.1(7) ?
C72 C71 C80 120.0(7) ?
C71 C80 C79 120.0(6) ?
C74 C79 C80 120.0(6) ?
C74 C79 C78 120.0(6) ?
C80 C79 C78 120.0(6) ?
C74 C75 C76 120.0(6) ?
C75 C76 C77 120.0(7) ?
C76 C77 C78 120.0(8) ?
C79 C78 C77 120.0(6) ?
C2 C3 H1 117.871 no
C4 C3 H1 117.873 no
C4 C5 H2 118.091 no
C6 C5 H2 118.091 no
C7 C8 H3 109.472 no
C7 C8 H4 109.470 no
C7 C8 H5 109.470 no
H3 C8 H4 109.473 no
H3 C8 H5 109.472 no
H4 C8 H5 109.470 no
C7 C9 H6 109.470 no
C7 C9 H7 109.471 no
C7 C9 H8 109.472 no
H6 C9 H7 109.472 no
H6 C9 H8 109.471 no
H7 C9 H8 109.472 no
C7 C10 H9 109.471 no
C7 C10 H10 109.470 no
C7 C10 H11 109.471 no
H9 C10 H10 109.471 no
H9 C10 H11 109.471 no
H10 C10 H11 109.473 no
C6 C11 H12 108.832 no
C6 C11 H13 108.832 no
C25 C11 H12 108.832 no
C25 C11 H13 108.831 no
H12 C11 H13 109.459 no
O1 C12 H14 109.059 no
C13 C12 H14 109.060 no
C14 C12 H14 109.059 no
C12 C13 H15 109.470 no
C12 C13 H16 109.469 no
C12 C13 H17 109.470 no
H15 C13 H16 109.473 no
H15 C13 H17 109.473 no
H16 C13 H17 109.471 no
C14 C15 H18 119.742 no
C16 C15 H18 119.742 no
C15 C16 H19 120.804 no
C17 C16 H19 120.804 no
C17 C18 H20 121.126 no
C19 C18 H20 121.127 no
C18 C19 H21 119.109 no
C20 C19 H21 119.112 no
C19 C20 H22 118.175 no
C21 C20 H22 118.176 no
C20 C21 H23 122.421 no
C22 C21 H23 122.421 no
C14 C23 H24 120.803 no
C22 C23 H24 120.803 no
C25 C26 H25 118.051 no
C27 C26 H25 118.051 no
C27 C28 H26 118.585 no
C29 C28 H26 118.585 no
C30 C31 H27 109.471 no
C30 C31 H28 109.471 no
C30 C31 H29 109.470 no
H27 C31 H28 109.472 no
H27 C31 H29 109.472 no
H28 C31 H29 109.471 no
C30 C32 H30 109.470 no
C30 C32 H31 109.469 no
C30 C32 H32 109.471 no
H30 C32 H31 109.473 no
H30 C32 H32 109.472 no
H31 C32 H32 109.472 no
C30 C33 H33 109.468 no
C30 C33 H34 109.470 no
C30 C33 H35 109.469 no
H33 C33 H34 109.474 no
H33 C33 H35 109.471 no
H34 C33 H35 109.475 no
C29 C34 H36 109.244 no
C29 C34 H37 109.243 no
C36 C34 H36 109.242 no
C36 C34 H37 109.241 no
H36 C34 H37 109.459 no
C36 C37 H38 119.125 no
C38 C37 H38 119.125 no
C38 C39 H39 118.067 no
C40 C39 H39 118.066 no
C41 C42 H40 109.470 no
C41 C42 H41 109.469 no
C41 C42 H42 109.469 no
H40 C42 H41 109.473 no
H40 C42 H42 109.474 no
H41 C42 H42 109.472 no
C41 C43 H43 109.469 no
C41 C43 H44 109.470 no
C41 C43 H45 109.470 no
H43 C43 H44 109.473 no
H43 C43 H45 109.471 no
H44 C43 H45 109.475 no
C41 C44 H46 109.471 no
C41 C44 H47 109.470 no
C41 C44 H48 109.471 no
H46 C44 H47 109.472 no
H46 C44 H48 109.473 no
H47 C44 H48 109.471 no
C40 C45 H49 108.764 no
C40 C45 H50 108.764 no
C59 C45 H49 108.762 no
C59 C45 H50 108.762 no
H49 C45 H50 109.460 no
C46 C47 H64 109.472 no
C46 C47 H65 109.470 no
C46 C47 H66 109.470 no
H64 C47 H65 109.472 no
H64 C47 H66 109.473 no
H65 C47 H66 109.471 no
C59 C60 H51 120.432 no
C61 C60 H51 120.433 no
C61 C62 H52 117.820 no
C63 C62 H52 117.821 no
C64 C65 H53 109.470 no
C64 C65 H54 109.471 no
C64 C65 H55 109.471 no
H53 C65 H54 109.472 no
H53 C65 H55 109.472 no
H54 C65 H55 109.472 no
C64 C66 H56 109.471 no
C64 C66 H57 109.470 no
C64 C66 H58 109.468 no
H56 C66 H57 109.475 no
H56 C66 H58 109.473 no
H57 C66 H58 109.471 no
C64 C67 H59 109.472 no
C64 C67 H60 109.471 no
C64 C67 H61 109.468 no
H59 C67 H60 109.475 no
H59 C67 H61 109.470 no
H60 C67 H61 109.470 no
C2 C68 H62 108.953 no
C2 C68 H63 108.953 no
C63 C68 H62 108.953 no
C63 C68 H63 108.953 no
H62 C68 H63 109.459 no
C70 C69 H67 109.470 no
C70 C69 H68 109.470 no
C70 C69 H69 109.470 no
H67 C69 H68 109.473 no
H67 C69 H69 109.473 no
H68 C69 H69 109.473 no

loop_
_geom_bond_atom_site_label_1
_geom_bond_atom_site_label_2
_geom_bond_distance
_geom_bond_publ_flag
O1 C1 1.42(1) yes
O1 C12 1.44(1) yes
O2 C24 1.38(1) yes
O3 C35 1.41(1) yes
O3 C46 1.47(1) yes
O4 C58 1.41(1) yes
N1 C70 1.13(2) yes
C1 C2 1.40(1) yes
C1 C6 1.37(1) yes
C2 C3 1.40(2) yes
C2 C68 1.52(2) yes
C3 C4 1.38(1) yes
C4 C5 1.37(1) yes
C4 C7 1.52(1) yes
C5 C6 1.41(1) yes
C6 C11 1.50(1) yes
C7 C8 1.48(2) yes
C7 C9 1.50(2) yes
C7 C10 1.51(2) yes
C11 C25 1.51(1) yes
C12 C13 1.50(1) yes
C12 C14 1.56(2) yes
C14 C15 1.37(1) yes
C14 C23 1.37(1) yes
C15 C16 1.42(2) yes
C16 C17 1.38(1) yes
C17 C18 1.46(2) yes
C17 C22 1.37(1) yes
C18 C19 1.38(2) yes
C19 C20 1.35(2) yes
C20 C21 1.40(2) yes
C21 C22 1.43(2) yes
C22 C23 1.47(2) yes
C24 C25 1.41(1) yes
C24 C29 1.39(1) yes
C25 C26 1.39(1) yes
C26 C27 1.36(1) yes
C27 C28 1.41(1) yes
C27 C30 1.53(2) yes
C28 C29 1.37(1) yes
C29 C34 1.52(1) yes
C30 C31 1.46(2) yes
C30 C32 1.50(2) yes
C30 C33 1.52(2) yes
C34 C36 1.54(1) yes
C35 C36 1.37(1) yes
C35 C40 1.39(1) yes
C36 C37 1.38(1) yes
C37 C38 1.41(1) yes
C38 C39 1.37(1) yes
C38 C41 1.53(1) yes
C39 C40 1.41(1) yes
C40 C45 1.50(1) yes
C41 C42 1.52(2) yes
C41 C43 1.53(2) yes
C41 C44 1.53(1) yes
C45 C59 1.53(1) yes
C46 C47 1.51(1) yes
C46 C48 1.62(2) yes
C46 C71 1.52(1) yes
C58 C59 1.33(1) yes
C58 C63 1.43(1) yes
C59 C60 1.43(1) yes
C60 C61 1.41(1) yes
C61 C62 1.34(1) yes
C61 C64 1.54(2) yes
C62 C63 1.41(2) yes
C63 C68 1.46(1) yes
C64 C65 1.48(2) yes
C64 C66 1.61(2) yes
C64 C67 1.43(2) yes
C69 C70 1.47(2) yes
C51 C50 1.39(1) yes
C51 C56 1.39(1) yes
C51 C52 1.39(2) yes
C50 C49 1.39(2) yes
C49 C48 1.39(2) yes
C48 C57 1.39(1) yes
C57 C56 1.39(2) yes
C56 C55 1.39(1) yes
C52 C53 1.39(1) yes
C53 C54 1.39(2) yes
C54 C55 1.39(2) yes
C74 C73 1.395(9) yes
C74 C79 1.395(7) yes
C74 C75 1.395(9) yes
C73 C72 1.39(1) yes
C72 C71 1.39(1) yes
C71 C80 1.39(1) yes
C80 C79 1.395(9) yes
C79 C78 1.395(9) yes
C75 C76 1.39(1) yes
C76 C77 1.39(1) yes
C77 C78 1.39(1) yes
C3 H1 0.950 no
C5 H2 0.950 no
C8 H3 0.950 no
C8 H4 0.950 no
C8 H5 0.950 no
C9 H6 0.950 no
C9 H7 0.950 no
C9 H8 0.950 no
C10 H9 0.950 no
C10 H10 0.950 no
C10 H11 0.950 no
C11 H12 0.950 no
C11 H13 0.950 no
C12 H14 0.950 no
C13 H15 0.950 no
C13 H16 0.950 no
C13 H17 0.950 no
C15 H18 0.950 no
C16 H19 0.950 no
C18 H20 0.950 no
C19 H21 0.950 no
C20 H22 0.950 no
C21 H23 0.950 no
C23 H24 0.950 no
C26 H25 0.950 no
C28 H26 0.950 no
C31 H27 0.950 no
C31 H28 0.950 no
C31 H29 0.950 no
C32 H30 0.950 no
C32 H31 0.950 no
C32 H32 0.950 no
C33 H33 0.950 no
C33 H34 0.950 no
C33 H35 0.950 no
C34 H36 0.950 no
C34 H37 0.950 no
C37 H38 0.950 no
C39 H39 0.950 no
C42 H40 0.950 no
C42 H41 0.950 no
C42 H42 0.950 no
C43 H43 0.950 no
C43 H44 0.950 no
C43 H45 0.950 no
C44 H46 0.950 no
C44 H47 0.950 no
C44 H48 0.950 no
C45 H49 0.950 no
C45 H50 0.950 no
C47 H64 0.950 no
C47 H65 0.950 no
C47 H66 0.950 no
C60 H51 0.950 no
C62 H52 0.950 no
C65 H53 0.950 no
C65 H54 0.950 no
C65 H55 0.950 no
C66 H56 0.950 no
C66 H57 0.950 no
C66 H58 0.950 no
C67 H59 0.950 no
C67 H60 0.950 no
C67 H61 0.950 no
C68 H62 0.950 no
C68 H63 0.950 no
C69 H67 0.950 no
C69 H68 0.950 no
C69 H69 0.950 no

loop_
_geom_contact_atom_site_label_1
_geom_contact_atom_site_label_2
_geom_contact_distance
_geom_contact_site_symmetry_2
O2 C54 3.33(2) 1_455
O2 C53 3.43(2) 1_455
O2 C76 3.48(1) 1_455
O3 C80 3.23(1) 1_555
O3 C49 3.24(1) 1_555
O3 C72 3.25(1) 1_555
O3 C57 3.33(1) 1_555
C13 C78 3.46(1) 2_656
C18 C63 3.39(2) 2_646
C18 C58 3.47(1) 2_646
C19 C50 3.48(2) 2_646
C19 C58 3.59(2) 2_646
C23 C77 3.57(2) 1_455
C24 C54 3.38(2) 1_455
C25 C54 3.56(2) 1_455
C25 C75 3.58(1) 1_455
C66 C49 3.54(2) 1_565

loop_
_geom_torsion_atom_site_label_1
_geom_torsion_atom_site_label_2
_geom_torsion_atom_site_label_3
_geom_torsion_atom_site_label_4
_geom_torsion
_geom_torsion_site_symmetry_1
_geom_torsion_site_symmetry_2
_geom_torsion_site_symmetry_3
_geom_torsion_site_symmetry_4
_geom_torsion_publ_flag
O1 C1 C2 C3 178.8(6) 1_555 1_555 1_555 1_555 yes
O1 C1 C2 C68 -8(1) 1_555 1_555 1_555 1_555 yes
O1 C1 C6 C5 -178.1(6) 1_555 1_555 1_555 1_555 yes
O1 C1 C6 C11 7(1) 1_555 1_555 1_555 1_555 yes
O1 C12 C14 C15 -27(1) 1_555 1_555 1_555 1_555 yes
O1 C12 C14 C23 156.4(9) 1_555 1_555 1_555 1_555 yes
O2 C24 C25 C11 -5(1) 1_555 1_555 1_555 1_555 yes
O2 C24 C25 C26 179.5(9) 1_555 1_555 1_555 1_555 yes
O2 C24 C29 C28 -178.6(9) 1_555 1_555 1_555 1_555 yes
O2 C24 C29 C34 5(1) 1_555 1_555 1_555 1_555 yes
O3 C35 C36 C34 -7(1) 1_555 1_555 1_555 1_555 yes
O3 C35 C36 C37 177.0(8) 1_555 1_555 1_555 1_555 yes
O3 C35 C40 C39 -177.1(8) 1_555 1_555 1_555 1_555 yes
O3 C35 C40 C45 6(1) 1_555 1_555 1_555 1_555 yes
O3 C46 C48 C49 -71(1) 1_555 1_555 1_555 1_555 yes
O3 C46 C48 C57 102(1) 1_555 1_555 1_555 1_555 yes
O3 C46 C71 C72 86(1) 1_555 1_555 1_555 1_555 yes
O3 C46 C71 C80 -90(1) 1_555 1_555 1_555 1_555 yes
O4 C58 C59 C45 -2(1) 1_555 1_555 1_555 1_555 yes
O4 C58 C59 C60 -179.2(9) 1_555 1_555 1_555 1_555 yes
O4 C58 C63 C62 -179.5(9) 1_555 1_555 1_555 1_555 yes
O4 C58 C63 C68 5(1) 1_555 1_555 1_555 1_555 yes
C1 O1 C12 C13 51(1) 1_555 1_555 1_555 1_555 yes
C1 O1 C12 C14 173.3(7) 1_555 1_555 1_555 1_555 yes
C1 C2 C3 C4 0(1) 1_555 1_555 1_555 1_555 yes
C1 C2 C68 C63 -104(1) 1_555 1_555 1_555 1_555 yes
C1 C6 C5 C4 -1(1) 1_555 1_555 1_555 1_555 yes
C1 C6 C11 C25 93.6(10) 1_555 1_555 1_555 1_555 yes
C2 C1 O1 C12 -100.3(8) 1_555 1_555 1_555 1_555 yes
C2 C1 C6 C5 4(1) 1_555 1_555 1_555 1_555 yes
C2 C1 C6 C11 -169.2(7) 1_555 1_555 1_555 1_555 yes
C2 C3 C4 C5 2(1) 1_555 1_555 1_555 1_555 yes
C2 C3 C4 C7 -175.5(8) 1_555 1_555 1_555 1_555 yes
C2 C68 C63 C58 90(1) 1_555 1_555 1_555 1_555 yes
C2 C68 C63 C62 -83(1) 1_555 1_555 1_555 1_555 yes
C3 C2 C1 C6 -4(1) 1_555 1_555 1_555 1_555 yes
C3 C2 C68 C63 67(1) 1_555 1_555 1_555 1_555 yes
C3 C4 C5 C6 -1(1) 1_555 1_555 1_555 1_555 yes
C3 C4 C7 C8 89(1) 1_555 1_555 1_555 1_555 yes
C3 C4 C7 C9 -150.8(9) 1_555 1_555 1_555 1_555 yes
C3 C4 C7 C10 -31(1) 1_555 1_555 1_555 1_555 yes
C4 C3 C2 C68 -172.9(8) 1_555 1_555 1_555 1_555 yes
C4 C5 C6 C11 172.2(7) 1_555 1_555 1_555 1_555 yes
C5 C4 C7 C8 -87(1) 1_555 1_555 1_555 1_555 yes
C5 C4 C7 C9 31(1) 1_555 1_555 1_555 1_555 yes
C5 C4 C7 C10 151(1) 1_555 1_555 1_555 1_555 yes
C5 C6 C11 C25 -80.2(10) 1_555 1_555 1_555 1_555 yes
C6 C1 O1 C12 82.4(9) 1_555 1_555 1_555 1_555 yes
C6 C1 C2 C68 168.8(7) 1_555 1_555 1_555 1_555 yes
C6 C5 C4 C7 176.3(7) 1_555 1_555 1_555 1_555 yes
C6 C11 C25 C24 -80(1) 1_555 1_555 1_555 1_555 yes
C6 C11 C25 C26 94(1) 1_555 1_555 1_555 1_555 yes
C11 C25 C24 C29 179.8(9) 1_555 1_555 1_555 1_555 yes
C11 C25 C26 C27 -177.7(9) 1_555 1_555 1_555 1_555 yes
C12 C14 C15 C16 -178.0(10) 1_555 1_555 1_555 1_555 yes
C12 C14 C23 C22 178.0(9) 1_555 1_555 1_555 1_555 yes
C13 C12 C14 C15 95(1) 1_555 1_555 1_555 1_555 yes
C13 C12 C14 C23 -80(1) 1_555 1_555 1_555 1_555 yes
C14 C15 C16 C17 0(1) 1_555 1_555 1_555 1_555 yes
C14 C23 C22 C17 0(1) 1_555 1_555 1_555 1_555 yes
C14 C23 C22 C21 -179(1) 1_555 1_555 1_555 1_555 yes
C15 C14 C23 C22 2(1) 1_555 1_555 1_555 1_555 yes
C15 C16 C17 C18 -179.7(10) 1_555 1_555 1_555 1_555 yes
C15 C16 C17 C22 3(1) 1_555 1_555 1_555 1_555 yes
C16 C15 C14 C23 -2(1) 1_555 1_555 1_555 1_555 yes
C16 C17 C18 C19 -176(1) 1_555 1_555 1_555 1_555 yes
C16 C17 C22 C21 176(1) 1_555 1_555 1_555 1_555 yes
C16 C17 C22 C23 -3(1) 1_555 1_555 1_555 1_555 yes
C17 C18 C19 C20 0(1) 1_555 1_555 1_555 1_555 yes
C17 C22 C21 C20 0(1) 1_555 1_555 1_555 1_555 yes
C18 C17 C22 C21 0(1) 1_555 1_555 1_555 1_555 yes
C18 C17 C22 C23 179.7(10) 1_555 1_555 1_555 1_555 yes
C18 C19 C20 C21 0(1) 1_555 1_555 1_555 1_555 yes
C19 C18 C17 C22 0(1) 1_555 1_555 1_555 1_555 yes
C19 C20 C21 C22 0(1) 1_555 1_555 1_555 1_555 yes
C20 C21 C22 C23 -179(1) 1_555 1_555 1_555 1_555 yes
C24 C25 C26 C27 -2(1) 1_555 1_555 1_555 1_555 yes
C24 C29 C28 C27 0(1) 1_555 1_555 1_555 1_555 yes
C24 C29 C34 C36 89(1) 1_555 1_555 1_555 1_555 yes
C25 C24 C29 C28 -3(1) 1_555 1_555 1_555 1_555 yes
C25 C24 C29 C34 -179.3(9) 1_555 1_555 1_555 1_555 yes
C25 C26 C27 C28 0(1) 1_555 1_555 1_555 1_555 yes
C25 C26 C27 C30 177.6(10) 1_555 1_555 1_555 1_555 yes
C26 C25 C24 C29 4(1) 1_555 1_555 1_555 1_555 yes
C26 C27 C28 C29 1(1) 1_555 1_555 1_555 1_555 yes
C26 C27 C30 C31 132(1) 1_555 1_555 1_555 1_555 yes
C26 C27 C30 C32 9(1) 1_555 1_555 1_555 1_555 yes
C26 C27 C30 C33 -108(1) 1_555 1_555 1_555 1_555 yes
C27 C28 C29 C34 176.0(9) 1_555 1_555 1_555 1_555 yes
C28 C27 C30 C31 -49(1) 1_555 1_555 1_555 1_555 yes
C28 C27 C30 C32 -171(1) 1_555 1_555 1_555 1_555 yes
C28 C27 C30 C33 69(1) 1_555 1_555 1_555 1_555 yes
C28 C29 C34 C36 -86(1) 1_555 1_555 1_555 1_555 yes
C29 C28 C27 C30 -176.5(10) 1_555 1_555 1_555 1_555 yes
C29 C34 C36 C35 -100(1) 1_555 1_555 1_555 1_555 yes
C29 C34 C36 C37 75(1) 1_555 1_555 1_555 1_555 yes
C34 C36 C35 C40 171.9(9) 1_555 1_555 1_555 1_555 yes
C34 C36 C37 C38 -175.8(9) 1_555 1_555 1_555 1_555 yes
C35 O3 C46 C47 148.0(9) 1_555 1_555 1_555 1_555 yes
C35 O3 C46 C48 -107.4(9) 1_555 1_555 1_555 1_555 yes
C35 O3 C46 C71 -78.0(10) 1_555 1_555 1_555 1_555 yes
C35 C36 C37 C38 0(1) 1_555 1_555 1_555 1_555 yes
C35 C40 C39 C38 0(1) 1_555 1_555 1_555 1_555 yes
C35 C40 C45 C59 89(1) 1_555 1_555 1_555 1_555 yes
C36 C35 O3 C46 -79(1) 1_555 1_555 1_555 1_555 yes
C36 C35 C40 C39 3(1) 1_555 1_555 1_555 1_555 yes
C36 C35 C40 C45 -172.3(9) 1_555 1_555 1_555 1_555 yes
C36 C37 C38 C39 3(1) 1_555 1_555 1_555 1_555 yes
C36 C37 C38 C41 -177.4(9) 1_555 1_555 1_555 1_555 yes
C37 C36 C35 C40 -3(1) 1_555 1_555 1_555 1_555 yes
C37 C38 C39 C40 -3(1) 1_555 1_555 1_555 1_555 yes
C37 C38 C41 C42 -16(1) 1_555 1_555 1_555 1_555 yes
C37 C38 C41 C43 -137(1) 1_555 1_555 1_555 1_555 yes
C37 C38 C41 C44 103(1) 1_555 1_555 1_555 1_555 yes
C38 C39 C40 C45 176.1(9) 1_555 1_555 1_555 1_555 yes
C39 C38 C41 C42 163.2(10) 1_555 1_555 1_555 1_555 yes
C39 C38 C41 C43 42(1) 1_555 1_555 1_555 1_555 yes
C39 C38 C41 C44 -77(1) 1_555 1_555 1_555 1_555 yes
C39 C40 C45 C59 -86(1) 1_555 1_555 1_555 1_555 yes
C40 C35 O3 C46 101(1) 1_555 1_555 1_555 1_555 yes
C40 C39 C38 C41 177.3(9) 1_555 1_555 1_555 1_555 yes
C40 C45 C59 C58 -82(1) 1_555 1_555 1_555 1_555 yes
C40 C45 C59 C60 94(1) 1_555 1_555 1_555 1_555 yes
C45 C59 C58 C63 179.1(10) 1_555 1_555 1_555 1_555 yes
C45 C59 C60 C61 179.9(10) 1_555 1_555 1_555 1_555 yes
C46 C48 C49 C50 173(1) 1_555 1_555 1_555 1_555 yes
C46 C48 C57 C56 -174(1) 1_555 1_555 1_555 1_555 yes
C46 C71 C72 C73 -177.2(9) 1_555 1_555 1_555 1_555 yes
C46 C71 C80 C79 177.3(9) 1_555 1_555 1_555 1_555 yes
C47 C46 C48 C49 37(1) 1_555 1_555 1_555 1_555 yes
C47 C46 C48 C57 -148(1) 1_555 1_555 1_555 1_555 yes
C47 C46 C71 C72 -149(1) 1_555 1_555 1_555 1_555 yes
C47 C46 C71 C80 32(1) 1_555 1_555 1_555 1_555 yes
C58 C59 C60 C61 -3(1) 1_555 1_555 1_555 1_555 yes
C58 C63 C62 C61 0(1) 1_555 1_555 1_555 1_555 yes
C59 C58 C63 C62 -1(1) 1_555 1_555 1_555 1_555 yes
C59 C58 C63 C68 -176(1) 1_555 1_555 1_555 1_555 yes
C59 C60 C61 C62 3(1) 1_555 1_555 1_555 1_555 yes
C59 C60 C61 C64 179(1) 1_555 1_555 1_555 1_555 yes
C60 C59 C58 C63 2(1) 1_555 1_555 1_555 1_555 yes
C60 C61 C62 C63 -1(1) 1_555 1_555 1_555 1_555 yes
C60 C61 C64 C65 64(1) 1_555 1_555 1_555 1_555 yes
C60 C61 C64 C66 173(1) 1_555 1_555 1_555 1_555 yes
C60 C61 C64 C67 -72(1) 1_555 1_555 1_555 1_555 yes
C61 C62 C63 C68 175(1) 1_555 1_555 1_555 1_555 yes
C62 C61 C64 C65 -118(1) 1_555 1_555 1_555 1_555 yes
C62 C61 C64 C66 -10(1) 1_555 1_555 1_555 1_555 yes
C62 C61 C64 C67 104(1) 1_555 1_555 1_555 1_555 yes
C63 C62 C61 C64 -177(1) 1_555 1_555 1_555 1_555 yes
